data_1569582
loop_
_publ_author_name
'Aryal, Sushant'
'Hone, Christopher A.'
'Polson, Matthew I. J.'
'Foley, Daniel J.'

_publ_section_title
;
 Enantioselective synthesis of hydantoins by chiral acid-catalysed
 condensation of glyoxals and ureas
;
_journal_issue 29
_journal_name_full 'Chemical Science'
_journal_page_first 7905
_journal_page_last 7912
_journal_paper_doi 10.1039/D3SC01656K
_journal_volume 14
_journal_year 2023
_chemical_absolute_configuration ad
_chemical_formula_moiety 'C23 H20 N2 O2'
_chemical_formula_sum 'C23 H20 N2 O2'
_chemical_formula_weight 356.41
_space_group_crystal_system monoclinic
_space_group_IT_number 4
_space_group_name_Hall 'P 2yb'
_space_group_name_H-M_alt 'P 1 21 1'
_atom_sites_solution_hydrogens geom
_atom_sites_solution_primary dual
_audit_creation_date 2023-01-05
_audit_creation_method
;
Olex2 1.5
(compiled 2022.04.07 svn.rca3783a0 for OlexSys, GUI svn.r6498)
;
_audit_update_record
;
2023-01-12 deposited with the CCDC.	2023-06-20 downloaded from the CCDC.
;
_cell_angle_alpha 90
_cell_angle_beta 95.641(2)
_cell_angle_gamma 90
_cell_formula_units_Z 2
_cell_length_a 12.0926(2)
_cell_length_b 5.4361(2)
_cell_length_c 13.6728(3)
_cell_measurement_reflns_used 11644
_cell_measurement_temperature 120.0(2)
_cell_measurement_theta_max 77.0850
_cell_measurement_theta_min 3.6100
_cell_volume 894.45(4)
_computing_cell_refinement 'CrysAlisPro 1.171.42.49 (Rigaku OD, 2022)'
_computing_data_collection 'CrysAlisPro 1.171.42.49 (Rigaku OD, 2022)'
_computing_data_reduction 'CrysAlisPro 1.171.42.49 (Rigaku OD, 2022)'
_computing_molecular_graphics 'Olex2 1.5 (Dolomanov et al., 2009)'
_computing_publication_material 'Olex2 1.5 (Dolomanov et al., 2009)'
_computing_structure_refinement 'SHELXL 2019/2 (Sheldrick, 2015)'
_computing_structure_solution 'SHELXT 2018/2 (Sheldrick, 2018)'
_diffrn_ambient_environment N~2~
_diffrn_ambient_temperature 120.0(2)
_diffrn_detector 'Hybrid Pixel Array Detector'
_diffrn_detector_area_resol_mean 10.0000
_diffrn_detector_type HyPix
_diffrn_measured_fraction_theta_full 0.996
_diffrn_measured_fraction_theta_max 0.995
_diffrn_measurement_details
;
List of Runs (angles in degrees, time in seconds):

  # Type    Start    End  Width  t~exp~   \w     \q     \k     \f   Frames
#--------------------------------------------------------------------------
  1  \w   -120.00 -35.00   0.50    2.50    --  -47.45 -41.00   1.00  170
  2  \w    -60.00  25.00   0.50    2.50    --  -47.45  41.00 154.00  170
  3  \w    -25.00  60.00   0.50    2.50    --   47.45 -41.00   1.00  170
  4  \w     35.00 120.00   0.50    2.50    --   47.45  41.00 154.00  170
  5  \w     35.00 120.00   0.50   10.00    --  107.75 -41.00   1.00  170
  6  \w     96.00 178.00   0.50   10.00    --  107.75  41.00 154.00  164
  7  \w   -120.00 -73.00   0.50    2.50    --  -47.45-125.00 150.00   94
  8  \w   -121.00 -35.00   0.50    2.50    --  -47.45 -37.00 -30.00  172
  9  \w     34.00  95.00   0.50    2.50    --   47.45-125.00 -90.00  122
 10  \w     33.00 120.00   0.50    2.50    --   47.45  57.00-120.00  174
 11  \w     33.00 120.00   0.50    2.50    --   47.45  57.00 -90.00  174
 12  \w     33.00 120.00   0.50    2.50    --   47.45  57.00 -60.00  174
 13  \w     91.00 178.00   0.50   10.00    --  107.75  61.00 -60.00  174
 14  \w     35.00 106.00   0.50   10.00    --  107.75 -94.00  30.00  142
 15  \w     94.00 178.00   0.50   10.00    --  107.75  15.00-120.00  168
 16  \w     85.00 178.00   0.50   10.00    --  107.75  77.00-150.00  186
 17  \w     95.00 170.50   0.50   10.00    --  107.75 125.00  60.00  151
 18  \w     85.00 178.00   0.50   10.00    --  107.75  77.00-180.00  186
 19  \w     91.00 178.00   0.50   10.00    --  107.75  61.00-180.00  174
 20  \w    102.00 178.00   0.50   10.00    --  107.75  77.00-120.00  152
 21  \w     94.00 178.00   0.50   10.00    --  107.75  51.00-131.23  168
 22  \w     35.00 106.00   0.50   10.00    --  107.75 -94.00   0.00  142
 23  \w     91.00 178.00   0.50   10.00    --  107.75  61.00-120.00  174
 24  \w     96.50 178.00   0.50   10.00    --  107.75  77.00 -60.00  163
 25  \w     94.00 178.00   0.50   10.00    --  107.75  15.00  90.00  168
 26  \w    100.50 178.00   0.50   10.00    --  107.75  77.00 -90.00  155
 27  \w     36.00 121.00   0.50   10.00    --  107.75 -45.00-120.00  170
 28  \w     91.00 178.00   0.50   10.00    --  107.75  61.00 -90.00  174
 29  \w     91.00 178.00   0.50   10.00    --  107.75  61.00-150.00  174
 30  \w     95.00 178.00   0.50   10.00    --  107.75  45.00 -60.00  166
 31  \w     36.00 178.00   0.50   10.00    --  107.75   0.00 120.00  284
 32  \w     95.00 178.00   0.50   10.00    --  107.75  45.00 -90.00  166
 33  \w     95.00 178.00   0.50   10.00    --  107.75  30.00 -60.00  166
 34  \w     95.00 178.00   0.50   10.00    --  107.75  36.00-105.71  166
 35  \w     33.00 121.00   0.50   10.00    --  107.75 -30.00-180.00  176
 36  \w     35.00  99.00   0.50   10.00    --  107.75-125.00   0.00  128
 37  \w   -120.00 -25.00   0.50    2.50    --  -47.45 -77.00 120.00  190
 38  \w     25.00 120.00   0.50    2.50    --   47.45  77.00   0.00  190
 39  \w     33.00 120.00   0.50    2.50    --   47.45  57.00-180.00  174
;
_diffrn_measurement_device 'four-circle diffractometer'
_diffrn_measurement_device_type 'SuperNova, Dual, Cu at home/near, HyPix'
_diffrn_measurement_method '\w scans'
_diffrn_orient_matrix_type 'CrysAlisPro convention (1999,Acta A55,543-557)'
_diffrn_orient_matrix_UB_11 0.0203578000
_diffrn_orient_matrix_UB_12 0.0342088000
_diffrn_orient_matrix_UB_13 0.1122041000
_diffrn_orient_matrix_UB_21 -0.1110864000
_diffrn_orient_matrix_UB_22 0.1388417000
_diffrn_orient_matrix_UB_23 -0.0006207000
_diffrn_orient_matrix_UB_31 -0.0602124000
_diffrn_orient_matrix_UB_32 -0.2447077000
_diffrn_orient_matrix_UB_33 0.0153018000
_diffrn_radiation_monochromator mirror
_diffrn_radiation_probe x-ray
_diffrn_radiation_type 'Cu K\a'
_diffrn_radiation_wavelength 1.54184
_diffrn_reflns_av_R_equivalents 0.0890
_diffrn_reflns_av_unetI/netI 0.0566
_diffrn_reflns_Laue_measured_fraction_full 0.996
_diffrn_reflns_Laue_measured_fraction_max 0.995
_diffrn_reflns_limit_h_max 14
_diffrn_reflns_limit_h_min -15
_diffrn_reflns_limit_k_max 6
_diffrn_reflns_limit_k_min -6
_diffrn_reflns_limit_l_max 17
_diffrn_reflns_limit_l_min -17
_diffrn_reflns_number 15907
_diffrn_reflns_point_group_measured_fraction_full 0.966
_diffrn_reflns_point_group_measured_fraction_max 0.955
_diffrn_reflns_theta_full 67.684
_diffrn_reflns_theta_max 74.465
_diffrn_reflns_theta_min 3.673
_diffrn_source 'micro-focus sealed X-ray tube'
_diffrn_source_type 'SuperNova (Cu) X-ray Source'
_exptl_absorpt_coefficient_mu 0.679
_exptl_absorpt_correction_T_max 1.000
_exptl_absorpt_correction_T_min 0.648
_exptl_absorpt_correction_type gaussian
_exptl_absorpt_process_details
;
CrysAlisPro 1.171.42.49 (Rigaku Oxford Diffraction, 2022)
Numerical absorption correction based on gaussian integration over
a multifaceted crystal model
Empirical absorption correction using spherical harmonics,
implemented in SCALE3 ABSPACK scaling algorithm.
;
_exptl_crystal_colour colourless
_exptl_crystal_colour_primary colourless
_exptl_crystal_density_diffrn 1.323
_exptl_crystal_description prism
_exptl_crystal_F_000 376
_exptl_crystal_size_max 0.291
_exptl_crystal_size_mid 0.195
_exptl_crystal_size_min 0.085
_refine_diff_density_max 0.213
_refine_diff_density_min -0.390
_refine_diff_density_rms 0.062
_refine_ls_abs_structure_details
;
 Flack x determined using 1263 quotients [(I+)-(I-)]/[(I+)+(I-)]
 (Parsons, Flack and Wagner, Acta Cryst. B69 (2013) 249-259).
;
_refine_ls_abs_structure_Flack 0.1(3)
_refine_ls_extinction_method none
_refine_ls_goodness_of_fit_ref 1.063
_refine_ls_hydrogen_treatment constr
_refine_ls_matrix_type full
_refine_ls_number_parameters 244
_refine_ls_number_reflns 3500
_refine_ls_number_restraints 1
_refine_ls_restrained_S_all 1.063
_refine_ls_R_factor_all 0.0574
_refine_ls_R_factor_gt 0.0550
_refine_ls_shift/su_max 0.000
_refine_ls_shift/su_mean 0.000
_refine_ls_structure_factor_coef Fsqd
_refine_ls_weighting_details 'w=1/[\s^2^(Fo^2^)+(0.1206P)^2^] where P=(Fo^2^+2Fc^2^)/3'
_refine_ls_weighting_scheme calc
_refine_ls_wR_factor_gt 0.1485
_refine_ls_wR_factor_ref 0.1526
_reflns_Friedel_coverage 0.729
_reflns_Friedel_fraction_full 0.929
_reflns_Friedel_fraction_max 0.905
_reflns_number_gt 3289
_reflns_number_total 3500
_reflns_threshold_expression 'I > 2\s(I)'
_cod_data_source_file d3sc01656k2.cif
_cod_data_source_block sar-04a
_cod_database_code 1569582
_shelx_shelxl_version_number 2019/2
_chemical_oxdiff_formula C23H20N2O2
_chemical_oxdiff_usercomment AS-330
_shelx_space_group_comment
;
The symmetry employed for this shelxl refinement is uniquely defined
by the following loop, which should always be used as a source of
symmetry information in preference to the above space-group names.
They are only intended as comments.
;
_shelx_estimated_absorpt_t_max 0.945
_shelx_estimated_absorpt_t_min 0.827
_olex2_refinement_description
;
1. Fixed Uiso
 At 1.2 times of:
  All C(H) groups, All C(H,H) groups
2.a Ternary CH refined with riding coordinates:
 C5(H5)
2.b Secondary CH2 refined with riding coordinates:
 C'(H'A,H'B), C"(H"A,H"B)
2.c Aromatic/amide H refined with riding coordinates:
 C8(H8), C7*(H7*), C3"(H3"), C2'*(H2'*), C2"(H2"), C2"*(H2"*), C3'(H3'), C8*
 (H8*), C9(H9), C2'(H2'), C7(H7), C4"(H4"), C3"*(H3"*), C4'(H4'), C3'*(H3'*)
;
_olex2_submission_special_instructions 'No special instructions were received'
_oxdiff_exptl_absorpt_empirical_details
;
Empirical correction (ABSPACK) includes:
- Absorption correction using spherical harmonics
- Frame scaling
;
_oxdiff_exptl_absorpt_empirical_full_max 6.600
_oxdiff_exptl_absorpt_empirical_full_min 0.384

loop_
_space_group_symop_operation_xyz
'x, y, z'
'-x, y+1/2, -z'

loop_
_atom_site_label
_atom_site_type_symbol
_atom_site_fract_x
_atom_site_fract_y
_atom_site_fract_z
_atom_site_U_iso_or_equiv
_atom_site_adp_type
_atom_site_occupancy
_atom_site_site_symmetry_order
_atom_site_calc_flag
_atom_site_refinement_flags_posn
_atom_site_refinement_flags_adp
_atom_site_refinement_flags_occupancy
_atom_site_disorder_assembly
_atom_site_disorder_group
O1 O 0.62921(16) 0.8895(4) 0.76726(16) 0.0267(5) Uani 1 1 d . . . . .
O2 O 0.52337(16) 0.2366(5) 0.56707(16) 0.0298(5) Uani 1 1 d . . . . .
N1 N 0.73059(18) 0.5850(5) 0.69863(18) 0.0225(5) Uani 1 1 d . . . . .
N3 N 0.54740(18) 0.5782(5) 0.66731(18) 0.0236(5) Uani 1 1 d . . . . .
C2 C 0.6367(2) 0.7058(6) 0.7173(2) 0.0226(6) Uani 1 1 d . . . . .
C6 C 0.7676(2) 0.3996(6) 0.5408(2) 0.0219(6) Uani 1 1 d . . . . .
C4 C 0.5811(2) 0.3808(6) 0.6152(2) 0.0239(6) Uani 1 1 d . . . . .
C8 C 0.9081(3) 0.2588(7) 0.4399(2) 0.0295(7) Uani 1 1 d . . . . .
H8 H 0.963800 0.142883 0.427374 0.035 Uiso 1 1 calc R U . . .
C' C 0.8417(2) 0.6619(6) 0.7357(2) 0.0243(6) Uani 1 1 d . . . . .
H'A H 0.836470 0.811509 0.776292 0.029 Uiso 1 1 calc R U . . .
H'B H 0.883634 0.705268 0.679512 0.029 Uiso 1 1 calc R U . . .
C7* C 0.7453(2) 0.5992(6) 0.4773(2) 0.0252(6) Uani 1 1 d . . . . .
H7* H 0.689780 0.715603 0.489762 0.030 Uiso 1 1 calc R U . . .
C3" C 0.4127(2) 0.3306(7) 0.9258(3) 0.0309(7) Uani 1 1 d . . . . .
H3" H 0.439376 0.186200 0.959487 0.037 Uiso 1 1 calc R U . . .
C2'* C 0.8513(2) 0.2994(6) 0.8533(2) 0.0253(6) Uani 1 1 d . . . . .
H2'* H 0.772878 0.306957 0.853787 0.030 Uiso 1 1 calc R U . . .
C1" C 0.4006(2) 0.5863(6) 0.7804(2) 0.0248(6) Uani 1 1 d . . . . .
C2" C 0.4388(2) 0.3749(6) 0.8304(2) 0.0281(6) Uani 1 1 d . . . . .
H2" H 0.483108 0.260114 0.799259 0.034 Uiso 1 1 calc R U . . .
C1' C 0.9050(2) 0.4667(6) 0.7967(2) 0.0221(6) Uani 1 1 d . . . . .
C" C 0.4323(2) 0.6447(7) 0.6777(2) 0.0273(6) Uani 1 1 d . . . . .
H"A H 0.382648 0.553627 0.628515 0.033 Uiso 1 1 calc R U . . .
H"B H 0.421923 0.822770 0.664692 0.033 Uiso 1 1 calc R U . . .
C5 C 0.7084(2) 0.3759(6) 0.6333(2) 0.0220(6) Uani 1 1 d . . . . .
H5 H 0.732656 0.220992 0.668641 0.026 Uiso 1 1 calc R U . . .
C2"* C 0.3345(2) 0.7504(6) 0.8266(2) 0.0287(7) Uani 1 1 d . . . . .
H2"* H 0.307082 0.893978 0.792861 0.034 Uiso 1 1 calc R U . . .
C3' C 1.0809(2) 0.2770(7) 0.8541(2) 0.0290(7) Uani 1 1 d . . . . .
H3' H 1.159473 0.270211 0.854569 0.035 Uiso 1 1 calc R U . . .
C8* C 0.8045(2) 0.6267(6) 0.3957(2) 0.0273(6) Uani 1 1 d . . . . .
H8* H 0.789487 0.762086 0.352480 0.033 Uiso 1 1 calc R U . . .
C9 C 0.8859(2) 0.4560(6) 0.3773(2) 0.0276(7) Uani 1 1 d . . . . .
H9 H 0.926135 0.475170 0.321518 0.033 Uiso 1 1 calc R U . . .
C2' C 1.0208(2) 0.4538(6) 0.7982(2) 0.0256(6) Uani 1 1 d . . . . .
H2' H 1.058676 0.567408 0.760524 0.031 Uiso 1 1 calc R U . . .
C7 C 0.8486(2) 0.2303(6) 0.5217(2) 0.0261(6) Uani 1 1 d . . . . .
H7 H 0.863627 0.094041 0.564428 0.031 Uiso 1 1 calc R U . . .
C4" C 0.3479(2) 0.4964(7) 0.9718(2) 0.0303(7) Uani 1 1 d . . . . .
H4" H 0.330656 0.467086 1.037050 0.036 Uiso 1 1 calc R U . . .
C3"* C 0.3083(2) 0.7064(7) 0.9217(2) 0.0313(7) Uani 1 1 d . . . . .
H3"* H 0.263208 0.819874 0.952630 0.038 Uiso 1 1 calc R U . . .
C4' C 1.0263(3) 0.1099(7) 0.9094(2) 0.0301(7) Uani 1 1 d . . . . .
H4' H 1.067215 -0.011835 0.947411 0.036 Uiso 1 1 calc R U . . .
C3'* C 0.9114(2) 0.1220(7) 0.9088(2) 0.0292(7) Uani 1 1 d . . . . .
H3'* H 0.873837 0.008207 0.946604 0.035 Uiso 1 1 calc R U . . .

loop_
_atom_site_aniso_label
_atom_site_aniso_U_11
_atom_site_aniso_U_22
_atom_site_aniso_U_33
_atom_site_aniso_U_23
_atom_site_aniso_U_13
_atom_site_aniso_U_12
O1 0.0183(9) 0.0261(12) 0.0366(11) -0.0049(9) 0.0076(7) 0.0016(8)
O2 0.0174(9) 0.0319(13) 0.0403(11) -0.0051(9) 0.0044(8) -0.0077(8)
N1 0.0101(10) 0.0252(14) 0.0326(12) -0.0041(10) 0.0041(8) -0.0011(9)
N3 0.0100(10) 0.0282(14) 0.0335(12) -0.0016(10) 0.0064(8) -0.0002(9)
C2 0.0149(12) 0.0237(15) 0.0299(13) 0.0017(11) 0.0058(10) -0.0008(11)
C6 0.0133(11) 0.0214(15) 0.0316(13) -0.0019(11) 0.0050(9) -0.0018(10)
C4 0.0143(11) 0.0274(16) 0.0311(13) 0.0011(12) 0.0075(9) 0.0006(11)
C8 0.0226(13) 0.0290(17) 0.0388(16) -0.0018(13) 0.0131(11) 0.0056(12)
C' 0.0121(11) 0.0267(16) 0.0343(14) -0.0004(12) 0.0030(9) -0.0041(10)
C7* 0.0149(12) 0.0259(16) 0.0353(15) 0.0012(12) 0.0057(10) 0.0022(11)
C3" 0.0153(11) 0.0312(19) 0.0465(17) 0.0083(13) 0.0046(11) -0.0020(12)
C2'* 0.0151(11) 0.0299(16) 0.0316(14) -0.0011(12) 0.0061(10) -0.0054(11)
C1" 0.0092(11) 0.0297(17) 0.0359(15) 0.0004(12) 0.0047(10) -0.0023(11)
C2" 0.0155(11) 0.0263(17) 0.0436(16) -0.0004(13) 0.0081(10) 0.0030(11)
C1' 0.0122(12) 0.0263(16) 0.0282(13) -0.0021(11) 0.0040(9) -0.0016(10)
C" 0.0098(11) 0.0355(18) 0.0373(14) -0.0004(13) 0.0064(10) 0.0009(11)
C5 0.0141(11) 0.0232(15) 0.0294(13) -0.0020(11) 0.0052(9) -0.0020(10)
C2"* 0.0159(11) 0.0298(18) 0.0412(16) 0.0030(13) 0.0066(11) 0.0035(11)
C3' 0.0174(12) 0.0324(17) 0.0371(15) -0.0039(13) 0.0023(10) 0.0024(12)
C8* 0.0183(12) 0.0280(16) 0.0363(15) 0.0020(13) 0.0057(10) -0.0024(12)
C9 0.0203(13) 0.0320(18) 0.0316(14) -0.0032(12) 0.0086(10) -0.0035(12)
C2' 0.0137(12) 0.0288(17) 0.0350(14) -0.0016(12) 0.0054(10) -0.0036(11)
C7 0.0176(12) 0.0251(16) 0.0365(15) 0.0010(11) 0.0074(10) 0.0018(11)
C4" 0.0147(12) 0.041(2) 0.0361(15) 0.0036(13) 0.0062(11) -0.0043(12)
C3"* 0.0200(13) 0.0351(18) 0.0407(16) -0.0020(13) 0.0126(11) 0.0033(13)
C4' 0.0259(14) 0.0286(17) 0.0352(15) 0.0010(13) 0.0001(11) 0.0046(13)
C3'* 0.0245(14) 0.0290(17) 0.0345(15) 0.0025(13) 0.0056(11) -0.0040(12)

loop_
_atom_type_symbol
_atom_type_description
_atom_type_scat_dispersion_real
_atom_type_scat_dispersion_imag
_atom_type_scat_source
C C 0.0181 0.0091 'International Tables Vol C Tables 4.2.6.8 and 6.1.1.4'
H H 0.0000 0.0000 'International Tables Vol C Tables 4.2.6.8 and 6.1.1.4'
N N 0.0311 0.0180 'International Tables Vol C Tables 4.2.6.8 and 6.1.1.4'
O O 0.0492 0.0322 'International Tables Vol C Tables 4.2.6.8 and 6.1.1.4'

loop_
_exptl_crystal_face_index_h
_exptl_crystal_face_index_k
_exptl_crystal_face_index_l
_exptl_crystal_face_perp_dist
-1 0 2 0.0236
1 0 -2 0.0619
2 0 -1 0.0921
-2 0 1 0.0386
-1 0 -2 0.0685
1 0 2 0.0951
0 -1 0 0.1556
0 1 0 0.1355

loop_
_geom_angle_atom_site_label_1
_geom_angle_atom_site_label_2
_geom_angle_atom_site_label_3
_geom_angle
_geom_angle_site_symmetry_1
_geom_angle_site_symmetry_3
_geom_angle_publ_flag
C2 N1 C' 123.9(3) . . ?
C2 N1 C5 112.8(2) . . ?
C' N1 C5 123.3(2) . . ?
C2 N3 C" 121.7(2) . . ?
C4 N3 C2 112.7(2) . . ?
C4 N3 C" 125.5(2) . . ?
O1 C2 N1 127.8(3) . . ?
O1 C2 N3 125.6(3) . . ?
N1 C2 N3 106.7(3) . . ?
C7* C6 C5 120.3(2) . . ?
C7 C6 C7* 119.6(3) . . ?
C7 C6 C5 120.0(3) . . ?
O2 C4 N3 127.4(2) . . ?
O2 C4 C5 126.6(3) . . ?
N3 C4 C5 105.9(2) . . ?
C9 C8 H8 120.1 . . ?
C9 C8 C7 119.9(3) . . ?
C7 C8 H8 120.1 . . ?
N1 C' H'A 109.0 . . ?
N1 C' H'B 109.0 . . ?
N1 C' C1' 113.1(2) . . ?
H'A C' H'B 107.8 . . ?
C1' C' H'A 109.0 . . ?
C1' C' H'B 109.0 . . ?
C6 C7* H7* 120.1 . . ?
C8* C7* C6 119.8(3) . . ?
C8* C7* H7* 120.1 . . ?
C2" C3" H3" 119.9 . . ?
C4" C3" H3" 119.9 . . ?
C4" C3" C2" 120.2(3) . . ?
C1' C2'* H2'* 119.7 . . ?
C3'* C2'* H2'* 119.7 . . ?
C3'* C2'* C1' 120.6(2) . . ?
C2" C1" C" 121.5(3) . . ?
C2"* C1" C2" 118.9(3) . . ?
C2"* C1" C" 119.5(3) . . ?
C3" C2" H2" 119.7 . . ?
C1" C2" C3" 120.5(3) . . ?
C1" C2" H2" 119.7 . . ?
C2'* C1' C' 121.7(2) . . ?
C2'* C1' C2' 118.6(3) . . ?
C2' C1' C' 119.7(3) . . ?
N3 C" C1" 111.6(2) . . ?
N3 C" H"A 109.3 . . ?
N3 C" H"B 109.3 . . ?
C1" C" H"A 109.3 . . ?
C1" C" H"B 109.3 . . ?
H"A C" H"B 108.0 . . ?
N1 C5 C6 111.8(2) . . ?
N1 C5 C4 101.9(2) . . ?
N1 C5 H5 109.5 . . ?
C6 C5 C4 114.3(2) . . ?
C6 C5 H5 109.5 . . ?
C4 C5 H5 109.5 . . ?
C1" C2"* H2"* 119.7 . . ?
C3"* C2"* C1" 120.6(3) . . ?
C3"* C2"* H2"* 119.7 . . ?
C2' C3' H3' 120.0 . . ?
C2' C3' C4' 120.1(3) . . ?
C4' C3' H3' 120.0 . . ?
C7* C8* H8* 120.0 . . ?
C7* C8* C9 120.1(3) . . ?
C9 C8* H8* 120.0 . . ?
C8 C9 C8* 120.2(3) . . ?
C8 C9 H9 119.9 . . ?
C8* C9 H9 119.9 . . ?
C1' C2' H2' 119.6 . . ?
C3' C2' C1' 120.8(3) . . ?
C3' C2' H2' 119.6 . . ?
C6 C7 C8 120.4(3) . . ?
C6 C7 H7 119.8 . . ?
C8 C7 H7 119.8 . . ?
C3" C4" H4" 120.2 . . ?
C3" C4" C3"* 119.6(3) . . ?
C3"* C4" H4" 120.2 . . ?
C2"* C3"* C4" 120.2(3) . . ?
C2"* C3"* H3"* 119.9 . . ?
C4" C3"* H3"* 119.9 . . ?
C3' C4' H4' 120.2 . . ?
C3'* C4' C3' 119.6(3) . . ?
C3'* C4' H4' 120.2 . . ?
C2'* C3'* C4' 120.4(3) . . ?
C2'* C3'* H3'* 119.8 . . ?
C4' C3'* H3'* 119.8 . . ?

loop_
_geom_bond_atom_site_label_1
_geom_bond_atom_site_label_2
_geom_bond_distance
_geom_bond_site_symmetry_2
_geom_bond_publ_flag
O1 C2 1.218(4) . ?
O2 C4 1.202(4) . ?
N1 C2 1.357(4) . ?
N1 C' 1.450(3) . ?
N1 C5 1.454(4) . ?
N3 C2 1.404(4) . ?
N3 C4 1.372(4) . ?
N3 C" 1.458(3) . ?
C6 C7* 1.400(4) . ?
C6 C5 1.518(3) . ?
C6 C7 1.387(4) . ?
C4 C5 1.535(3) . ?
C8 H8 0.9500 . ?
C8 C9 1.382(5) . ?
C8 C7 1.396(4) . ?
C' H'A 0.9900 . ?
C' H'B 0.9900 . ?
C' C1' 1.510(4) . ?
C7* H7* 0.9500 . ?
C7* C8* 1.392(4) . ?
C3" H3" 0.9500 . ?
C3" C2" 1.393(5) . ?
C3" C4" 1.385(5) . ?
C2'* H2'* 0.9500 . ?
C2'* C1' 1.396(4) . ?
C2'* C3'* 1.388(5) . ?
C1" C2" 1.393(5) . ?
C1" C" 1.524(4) . ?
C1" C2"* 1.390(4) . ?
C2" H2" 0.9500 . ?
C1' C2' 1.400(4) . ?
C" H"A 0.9900 . ?
C" H"B 0.9900 . ?
C5 H5 1.0000 . ?
C2"* H2"* 0.9500 . ?
C2"* C3"* 1.389(4) . ?
C3' H3' 0.9500 . ?
C3' C2' 1.389(5) . ?
C3' C4' 1.390(5) . ?
C8* H8* 0.9500 . ?
C8* C9 1.393(5) . ?
C9 H9 0.9500 . ?
C2' H2' 0.9500 . ?
C7 H7 0.9500 . ?
C4" H4" 0.9500 . ?
C4" C3"* 1.391(5) . ?
C3"* H3"* 0.9500 . ?
C4' H4' 0.9500 . ?
C4' C3'* 1.390(4) . ?
C3'* H3'* 0.9500 . ?

loop_
_geom_torsion_atom_site_label_1
_geom_torsion_atom_site_label_2
_geom_torsion_atom_site_label_3
_geom_torsion_atom_site_label_4
_geom_torsion
_geom_torsion_site_symmetry_1
_geom_torsion_site_symmetry_2
_geom_torsion_site_symmetry_3
_geom_torsion_site_symmetry_4
_geom_torsion_publ_flag
O2 C4 C5 N1 -177.8(3) . . . . ?
O2 C4 C5 C6 61.4(4) . . . . ?
N1 C' C1' C2'* -31.7(4) . . . . ?
N1 C' C1' C2' 149.3(3) . . . . ?
N3 C4 C5 N1 0.6(3) . . . . ?
N3 C4 C5 C6 -120.3(3) . . . . ?
C2 N1 C' C1' 122.1(3) . . . . ?
C2 N1 C5 C6 121.2(3) . . . . ?
C2 N1 C5 C4 -1.3(3) . . . . ?
C2 N3 C4 O2 178.7(3) . . . . ?
C2 N3 C4 C5 0.4(3) . . . . ?
C2 N3 C" C1" -68.7(4) . . . . ?
C6 C7* C8* C9 0.0(5) . . . . ?
C4 N3 C2 O1 178.7(3) . . . . ?
C4 N3 C2 N1 -1.2(3) . . . . ?
C4 N3 C" C1" 106.6(3) . . . . ?
C' N1 C2 O1 -1.1(5) . . . . ?
C' N1 C2 N3 178.8(2) . . . . ?
C' N1 C5 C6 -56.1(3) . . . . ?
C' N1 C5 C4 -178.6(3) . . . . ?
C' C1' C2' C3' 179.6(3) . . . . ?
C7* C6 C5 N1 -60.1(3) . . . . ?
C7* C6 C5 C4 55.1(4) . . . . ?
C7* C6 C7 C8 0.4(5) . . . . ?
C7* C8* C9 C8 0.0(5) . . . . ?
C3" C4" C3"* C2"* -0.6(5) . . . . ?
C2'* C1' C2' C3' 0.6(4) . . . . ?
C1" C2"* C3"* C4" -0.1(5) . . . . ?
C2" C3" C4" C3"* 0.6(5) . . . . ?
C2" C1" C" N3 -38.2(4) . . . . ?
C2" C1" C2"* C3"* 0.9(4) . . . . ?
C1' C2'* C3'* C4' 0.5(5) . . . . ?
C" N3 C2 O1 -5.4(5) . . . . ?
C" N3 C2 N1 174.7(2) . . . . ?
C" N3 C4 O2 3.0(5) . . . . ?
C" N3 C4 C5 -175.3(3) . . . . ?
C" C1" C2" C3" 177.2(3) . . . . ?
C" C1" C2"* C3"* -177.3(3) . . . . ?
C5 N1 C2 O1 -178.3(3) . . . . ?
C5 N1 C2 N3 1.6(3) . . . . ?
C5 N1 C' C1' -61.0(3) . . . . ?
C5 C6 C7* C8* 176.3(3) . . . . ?
C5 C6 C7 C8 -176.2(3) . . . . ?
C2"* C1" C2" C3" -1.0(4) . . . . ?
C2"* C1" C" N3 139.9(3) . . . . ?
C3' C4' C3'* C2'* 0.1(5) . . . . ?
C9 C8 C7 C6 -0.4(5) . . . . ?
C2' C3' C4' C3'* -0.4(5) . . . . ?
C7 C6 C7* C8* -0.2(4) . . . . ?
C7 C6 C5 N1 116.4(3) . . . . ?
C7 C6 C5 C4 -128.4(3) . . . . ?
C7 C8 C9 C8* 0.2(5) . . . . ?
C4" C3" C2" C1" 0.2(5) . . . . ?
C4' C3' C2' C1' 0.0(5) . . . . ?
C3'* C2'* C1' C' -179.9(3) . . . . ?
C3'* C2'* C1' C2' -0.9(4) . . . . ?

loop_
_exptl_oxdiff_crystal_face_indexfrac_h
_exptl_oxdiff_crystal_face_indexfrac_k
_exptl_oxdiff_crystal_face_indexfrac_l
_exptl_oxdiff_crystal_face_x
_exptl_oxdiff_crystal_face_y
_exptl_oxdiff_crystal_face_z
-0.9998 -0.0001 1.9995 0.2040 0.1098 0.0908
0.9998 0.0001 -1.9995 -0.2040 -0.1098 -0.0908
2.0012 0.0001 -0.9999 -0.0715 -0.2217 -0.1358
-2.0012 -0.0001 0.9999 0.0715 0.2217 0.1358
-1.0019 0.0001 -1.9993 -0.2447 0.1125 0.0297
1.0019 -0.0001 1.9993 0.2447 -0.1125 -0.0297
0.0026 -1.0007 -0.0000 -0.0342 -0.1392 0.2447
-0.0026 1.0007 0.0000 0.0342 0.1392 -0.2447
